data_2017190
loop_
_publ_author_name
'Br\"uning, J\"urgen'
'Bolte, Michael'
'Schmidt, Martin U.'

_publ_section_title
;
 Three solvates of a bis-mesoionic fluorescent yellow pigment
;
_journal_coeditor_code LN3130
_journal_issue 7
_journal_name_full 'Acta Crystallographica Section C'
_journal_page_first o352
_journal_page_last o356
_journal_paper_doi 10.1107/S0108270109018952
_journal_volume 65
_journal_year 2009
_chemical_formula_iupac 'C34 H22 N4 O4 , 0.5C5 H9 N O , C4 H10 O'
_chemical_formula_moiety 'C34 H22 N4 O4 , 0.5(C5 H9 N O), C4 H10 O'
_chemical_formula_sum 'C40.5 H36.5 N4.5 O5.5'
_chemical_formula_weight 674.24
_chemical_name_systematic
;
<i>p</i>-phenylenebis(2-oxo-3-phenyl-1,2-dihydropyrido[1,2-
<i>a</i>]pyrimidin-5-ium-4-olate)-<i>N</i>-methylpyrrolidone--butan-1-ol
(2/1/2)
;
_space_group_IT_number 2
_symmetry_cell_setting triclinic
_symmetry_space_group_name_Hall '-P 1'
_symmetry_space_group_name_H-M 'P -1'
_atom_sites_solution_hydrogens geom
_atom_sites_solution_primary direct
_atom_sites_solution_secondary difmap
_audit_creation_method SHELXL97
_cell_angle_alpha 75.321(9)
_cell_angle_beta 87.393(8)
_cell_angle_gamma 84.740(9)
_cell_formula_units_Z 2
_cell_length_a 5.7853(6)
_cell_length_b 15.2219(17)
_cell_length_c 19.198(2)
_cell_measurement_reflns_used 8048
_cell_measurement_temperature 173(2)
_cell_measurement_theta_max 52.5
_cell_measurement_theta_min 3.6
_cell_volume 1628.1(3)
_computing_cell_refinement 'X-AREA (Stoe & Cie, 2001)'
_computing_data_collection 'X-AREA (Stoe & Cie, 2001)'
_computing_data_reduction 'X-AREA (Stoe & Cie, 2001)'
_computing_molecular_graphics 'Mercury (Version 2.0; Macrae <i>et al.</i>,  2008)'
_computing_publication_material 'publCIF (Westrip, 2009)'
_computing_structure_refinement 'SHELXL97 (Sheldrick, 2008)'
_computing_structure_solution 'SHELXS97 (Sheldrick, 2008)'
_diffrn_ambient_temperature 173(2)
_diffrn_measured_fraction_theta_full 0.998
_diffrn_measured_fraction_theta_max 0.991
_diffrn_measurement_device_type 'Stoe IPDS II two-circle'
_diffrn_measurement_method \w
_diffrn_radiation_monochromator graphite
_diffrn_radiation_source 'fine-focus sealed tube'
_diffrn_radiation_type MoK\a
_diffrn_radiation_wavelength 0.71073
_diffrn_reflns_av_R_equivalents 0.0875
_diffrn_reflns_av_sigmaI/netI 0.1178
_diffrn_reflns_limit_h_max 7
_diffrn_reflns_limit_h_min -7
_diffrn_reflns_limit_k_max 19
_diffrn_reflns_limit_k_min -18
_diffrn_reflns_limit_l_max 23
_diffrn_reflns_limit_l_min -23
_diffrn_reflns_number 23578
_diffrn_reflns_theta_full 25.00
_diffrn_reflns_theta_max 26.44
_diffrn_reflns_theta_min 3.54
_diffrn_standards_number 0
_exptl_absorpt_coefficient_mu 0.086
_exptl_absorpt_correction_type none
_exptl_crystal_colour yellow
_exptl_crystal_density_diffrn 1.375
_exptl_crystal_density_method 'not measured'
_exptl_crystal_description needle
_exptl_crystal_F_000 710
_exptl_crystal_size_max 0.21
_exptl_crystal_size_mid 0.09
_exptl_crystal_size_min 0.09
_refine_diff_density_max 0.637
_refine_diff_density_min -0.278
_refine_ls_extinction_method none
_refine_ls_goodness_of_fit_ref 0.952
_refine_ls_hydrogen_treatment constr
_refine_ls_matrix_type full
_refine_ls_number_parameters 379
_refine_ls_number_reflns 6641
_refine_ls_number_restraints 0
_refine_ls_restrained_S_all 0.952
_refine_ls_R_factor_all 0.1534
_refine_ls_R_factor_gt 0.0812
_refine_ls_shift/su_max 0.000
_refine_ls_shift/su_mean 0.000
_refine_ls_structure_factor_coef Fsqd
_refine_ls_weighting_details 'calc w = 1/[\s^2^(Fo^2^)+(0.1056P)^2^] where P=(Fo^2^+2Fc^2^)/3'
_refine_ls_weighting_scheme calc
_refine_ls_wR_factor_gt 0.1848
_refine_ls_wR_factor_ref 0.2179
_reflns_number_gt 3364
_reflns_number_total 6641
_reflns_threshold_expression I>2\s(I)
_cod_data_source_file ln3130.cif
_cod_data_source_block Ic
_cod_database_code 2017190
_cod_database_fobs_code 2017190

loop_
_symmetry_equiv_pos_as_xyz
'x, y, z'
'-x, -y, -z'

loop_
_atom_site_type_symbol
_atom_site_label
_atom_site_fract_x
_atom_site_fract_y
_atom_site_fract_z
_atom_site_U_iso_or_equiv
_atom_site_adp_type
_atom_site_calc_flag
_atom_site_refinement_flags
_atom_site_occupancy
_atom_site_disorder_assembly
_atom_site_disorder_group
N N1 0.2982(5) 0.5182(2) 0.36513(15) 0.0295(7) Uani d . 1 . .
C C2 0.1188(6) 0.5895(3) 0.34382(19) 0.0300(8) Uani d . 1 . .
O O2 0.0731(5) 0.64010(19) 0.38436(14) 0.0375(6) Uani d . 1 . .
C C3 0.0042(7) 0.5936(2) 0.27836(18) 0.0302(8) Uani d . 1 . .
C C4 0.0678(7) 0.5334(2) 0.23518(19) 0.0323(8) Uani d . 1 . .
O O4 -0.0094(6) 0.5303(2) 0.17716(15) 0.0468(8) Uani d . 1 . .
N N5 0.2659(6) 0.4651(2) 0.26185(16) 0.0346(8) Uani d . 1 . .
C C6 0.3801(7) 0.4605(3) 0.32395(19) 0.0337(9) Uani d . 1 . .
C C7 0.5792(8) 0.3992(3) 0.3412(2) 0.0451(10) Uani d . 1 . .
H H7 0.6619 0.3962 0.3835 0.054 Uiso calc R 1 . .
C C8 0.6532(10) 0.3441(4) 0.2969(3) 0.0575(13) Uani d . 1 . .
H H8 0.7878 0.3030 0.3084 0.069 Uiso calc R 1 . .
C C9 0.5313(11) 0.3481(3) 0.2351(3) 0.0612(15) Uani d . 1 . .
H H9 0.5811 0.3091 0.2048 0.073 Uiso calc R 1 . .
C C10 0.3421(9) 0.4077(3) 0.2183(2) 0.0488(12) Uani d . 1 . .
H H10 0.2600 0.4103 0.1760 0.059 Uiso calc R 1 . .
C C11 0.4026(6) 0.5091(3) 0.43449(18) 0.0282(8) Uani d . 1 . .
C C12 0.6821(7) 0.5520(3) 0.5055(2) 0.0346(9) Uani d . 1 . .
H H12 0.8061 0.5870 0.5097 0.042 Uiso calc R 1 . .
C C13 0.5822(7) 0.5613(3) 0.43847(19) 0.0345(9) Uani d . 1 . .
H H13 0.6371 0.6028 0.3966 0.041 Uiso calc R 1 . .
C C31 -0.1790(7) 0.6692(3) 0.25192(18) 0.0319(8) Uani d . 1 . .
C C32 -0.3799(7) 0.6528(3) 0.2207(2) 0.0400(10) Uani d . 1 . .
H H32 -0.4018 0.5927 0.2181 0.048 Uiso calc R 1 . .
C C33 -0.5487(7) 0.7237(3) 0.1935(2) 0.0456(11) Uani d . 1 . .
H H33 -0.6858 0.7107 0.1739 0.055 Uiso calc R 1 . .
C C34 -0.5181(8) 0.8129(4) 0.1946(3) 0.0545(13) Uani d . 1 . .
H H34 -0.6301 0.8613 0.1744 0.065 Uiso calc R 1 . .
C C35 -0.3194(9) 0.8296(4) 0.2260(3) 0.0597(14) Uani d . 1 . .
H H35 -0.2959 0.8901 0.2276 0.072 Uiso calc R 1 . .
C C36 -0.1545(7) 0.7584(3) 0.2550(2) 0.0431(10) Uani d . 1 . .
H H36 -0.0226 0.7710 0.2775 0.052 Uiso calc R 1 . .
N N1A 0.5020(5) 0.30686(18) 0.03210(16) 0.0269(6) Uani d . 1 . .
C C2A 0.3202(6) 0.2677(2) 0.08122(19) 0.0271(8) Uani d . 1 . .
O O2A 0.1792(5) 0.32191(17) 0.10197(15) 0.0341(6) Uani d . 1 . .
C C3A 0.3255(6) 0.1707(2) 0.10185(19) 0.0274(8) Uani d . 1 . .
C C4A 0.4819(7) 0.1153(2) 0.06960(19) 0.0316(8) Uani d . 1 . .
O O4A 0.4962(6) 0.03164(17) 0.07797(17) 0.0490(8) Uani d . 1 . .
N N5A 0.6570(6) 0.16488(19) 0.01797(16) 0.0288(7) Uani d . 1 . .
C C6A 0.6726(6) 0.2570(2) 0.00309(18) 0.0250(7) Uani d . 1 . .
C C7A 0.8570(7) 0.2956(2) -0.04070(19) 0.0288(8) Uani d . 1 . .
H H7A 0.8687 0.3595 -0.0514 0.035 Uiso calc R 1 . .
C C8A 1.0205(7) 0.2414(2) -0.06809(19) 0.0305(8) Uani d . 1 . .
H H8A 1.1477 0.2673 -0.0965 0.037 Uiso calc R 1 . .
C C9A 0.9987(8) 0.1469(3) -0.0539(2) 0.0371(9) Uani d . 1 . .
H H9A 1.1098 0.1089 -0.0731 0.045 Uiso calc R 1 . .
C C10A 0.8185(8) 0.1114(2) -0.0128(2) 0.0372(10) Uani d . 1 . .
H H10A 0.8011 0.0481 -0.0047 0.045 Uiso calc R 1 . .
C C11A 0.5049(6) 0.4063(2) 0.01474(19) 0.0265(7) Uani d . 1 . .
C C12A 0.3504(7) 0.4594(2) -0.0352(2) 0.0304(8) Uani d . 1 . .
H H12A 0.2492 0.4314 -0.0590 0.037 Uiso calc R 1 . .
C C13A 0.3447(6) 0.5547(2) -0.05015(19) 0.0276(8) Uani d . 1 . .
H H13A 0.2393 0.5920 -0.0840 0.033 Uiso calc R 1 . .
C C31A 0.1641(6) 0.1251(2) 0.1598(2) 0.0299(8) Uani d . 1 . .
C C32A 0.2385(9) 0.0396(3) 0.2084(2) 0.0465(11) Uani d . 1 . .
H H32A 0.3889 0.0120 0.2015 0.056 Uiso calc R 1 . .
C C33A 0.0982(10) -0.0044(3) 0.2656(3) 0.0560(13) Uani d . 1 . .
H H33A 0.1529 -0.0606 0.2972 0.067 Uiso calc R 1 . .
C C34A -0.1261(9) 0.0363(3) 0.2754(3) 0.0553(13) Uani d . 1 . .
H H34A -0.2261 0.0068 0.3130 0.066 Uiso calc R 1 . .
C C35A -0.1974(9) 0.1166(4) 0.2316(3) 0.0552(13) Uani d . 1 . .
H H35A -0.3476 0.1438 0.2394 0.066 Uiso calc R 1 . .
C C36A -0.0585(8) 0.1619(3) 0.1747(2) 0.0443(10) Uani d . 1 . .
H H36A -0.1162 0.2192 0.1454 0.053 Uiso calc R 1 . .

loop_
_atom_site_aniso_label
_atom_site_aniso_U_11
_atom_site_aniso_U_22
_atom_site_aniso_U_33
_atom_site_aniso_U_12
_atom_site_aniso_U_13
_atom_site_aniso_U_23
N1 0.0302(17) 0.0412(17) 0.0189(14) -0.0020(14) -0.0076(12) -0.0098(12)
C2 0.0254(19) 0.043(2) 0.0242(17) -0.0073(16) -0.0014(15) -0.0117(15)
O2 0.0324(15) 0.0540(17) 0.0302(14) 0.0019(13) -0.0071(11) -0.0191(12)
C3 0.031(2) 0.0366(19) 0.0230(17) -0.0071(16) -0.0037(15) -0.0062(15)
C4 0.041(2) 0.0333(19) 0.0223(17) -0.0058(16) -0.0132(16) -0.0032(14)
O4 0.069(2) 0.0453(16) 0.0286(14) 0.0019(15) -0.0264(14) -0.0124(12)
N5 0.048(2) 0.0326(16) 0.0242(15) -0.0043(15) -0.0082(14) -0.0073(13)
C6 0.039(2) 0.042(2) 0.0214(17) -0.0069(18) -0.0066(16) -0.0083(15)
C7 0.046(3) 0.059(3) 0.030(2) 0.008(2) -0.0095(19) -0.0156(19)
C8 0.066(3) 0.060(3) 0.046(3) 0.018(3) -0.013(2) -0.020(2)
C9 0.094(4) 0.052(3) 0.042(3) 0.021(3) -0.023(3) -0.026(2)
C10 0.082(4) 0.037(2) 0.031(2) 0.002(2) -0.016(2) -0.0148(17)
C11 0.0239(19) 0.045(2) 0.0161(15) -0.0013(16) -0.0045(13) -0.0088(14)
C12 0.029(2) 0.050(2) 0.0261(18) -0.0127(17) -0.0063(15) -0.0075(16)
C13 0.031(2) 0.051(2) 0.0209(17) -0.0090(18) -0.0060(15) -0.0046(16)
C31 0.028(2) 0.048(2) 0.0193(17) 0.0002(17) -0.0025(15) -0.0080(15)
C32 0.035(2) 0.052(2) 0.031(2) -0.0102(19) -0.0118(17) -0.0014(17)
C33 0.027(2) 0.072(3) 0.031(2) -0.007(2) -0.0092(17) 0.001(2)
C34 0.036(3) 0.079(3) 0.049(3) 0.023(2) -0.012(2) -0.025(2)
C35 0.052(3) 0.064(3) 0.072(3) 0.028(2) -0.024(3) -0.042(3)
C36 0.032(2) 0.055(3) 0.051(3) 0.0081(19) -0.0149(19) -0.032(2)
N1A 0.0280(16) 0.0193(13) 0.0341(16) 0.0039(12) -0.0085(13) -0.0089(12)
C2A 0.029(2) 0.0259(17) 0.0286(18) 0.0045(15) -0.0099(15) -0.0127(14)
O2A 0.0354(15) 0.0278(13) 0.0423(15) 0.0057(11) -0.0027(12) -0.0170(11)
C3A 0.027(2) 0.0256(17) 0.0303(18) 0.0017(14) -0.0058(15) -0.0093(14)
C4A 0.038(2) 0.0281(18) 0.0265(18) -0.0028(16) 0.0036(16) -0.0040(14)
O4A 0.068(2) 0.0189(13) 0.0566(18) -0.0024(13) 0.0242(16) -0.0075(12)
N5A 0.0347(18) 0.0218(14) 0.0280(15) 0.0049(12) -0.0012(13) -0.0055(12)
C6A 0.034(2) 0.0171(15) 0.0237(16) 0.0018(14) -0.0069(15) -0.0053(13)
C7A 0.033(2) 0.0271(17) 0.0258(17) 0.0033(15) -0.0078(15) -0.0064(14)
C8A 0.035(2) 0.0309(18) 0.0242(17) 0.0000(16) -0.0036(15) -0.0040(14)
C9A 0.047(3) 0.0289(18) 0.0307(19) 0.0064(17) 0.0101(18) -0.0037(15)
C10A 0.053(3) 0.0214(17) 0.034(2) 0.0095(17) 0.0083(19) -0.0064(15)
C11A 0.0281(19) 0.0219(16) 0.0295(18) 0.0003(14) -0.0052(15) -0.0068(13)
C12A 0.035(2) 0.0248(17) 0.0337(19) 0.0032(15) -0.0146(16) -0.0114(15)
C13A 0.030(2) 0.0237(17) 0.0305(18) 0.0007(14) -0.0109(15) -0.0087(14)
C31A 0.027(2) 0.0273(18) 0.038(2) -0.0042(15) 0.0008(16) -0.0126(15)
C32A 0.050(3) 0.037(2) 0.047(2) -0.004(2) 0.004(2) -0.0004(18)
C33A 0.068(4) 0.040(2) 0.054(3) -0.008(2) 0.011(3) -0.001(2)
C34A 0.056(3) 0.049(3) 0.061(3) -0.015(2) 0.027(3) -0.014(2)
C35A 0.044(3) 0.067(3) 0.055(3) 0.004(2) 0.015(2) -0.020(2)
C36A 0.043(3) 0.040(2) 0.049(2) 0.0006(19) 0.001(2) -0.0119(19)

loop_
_atom_type_symbol
_atom_type_description
_atom_type_scat_dispersion_real
_atom_type_scat_dispersion_imag
_atom_type_scat_source
C C 0.0033 0.0016 'International Tables Vol C Tables 4.2.6.8 and 6.1.1.4'
H H 0.0000 0.0000 'International Tables Vol C Tables 4.2.6.8 and 6.1.1.4'
N N 0.0061 0.0033 'International Tables Vol C Tables 4.2.6.8 and 6.1.1.4'
O O 0.0106 0.0060 'International Tables Vol C Tables 4.2.6.8 and 6.1.1.4'

loop_
_geom_angle_atom_site_label_1
_geom_angle_atom_site_label_2
_geom_angle_atom_site_label_3
_geom_angle_site_symmetry_1
_geom_angle_site_symmetry_3
_geom_angle
_geom_angle_publ_flag
C6 N1 C2 . . 124.1(3) ?
C6 N1 C11 . . 118.9(3) ?
C2 N1 C11 . . 117.0(3) ?
O2 C2 N1 . . 116.9(3) ?
O2 C2 C3 . . 126.3(4) ?
N1 C2 C3 . . 116.7(3) ?
C4 C3 C2 . . 122.6(4) ?
C4 C3 C31 . . 118.2(3) ?
C2 C3 C31 . . 119.0(3) ?
O4 C4 C3 . . 129.8(4) ?
O4 C4 N5 . . 115.0(3) ?
C3 C4 N5 . . 115.1(3) ?
C6 N5 C10 . . 120.0(4) ?
C6 N5 C4 . . 123.4(3) ?
C10 N5 C4 . . 116.6(3) ?
N1 C6 N5 . . 117.8(4) ?
N1 C6 C7 . . 123.1(3) ?
N5 C6 C7 . . 119.1(4) ?
C8 C7 C6 . . 119.9(4) ?
C8 C7 H7 . . 120.0 ?
C6 C7 H7 . . 120.0 ?
C7 C8 C9 . . 120.1(5) ?
C7 C8 H8 . . 120.0 ?
C9 C8 H8 . . 120.0 ?
C10 C9 C8 . . 119.9(4) ?
C10 C9 H9 . . 120.1 ?
C8 C9 H9 . . 120.1 ?
C9 C10 N5 . . 121.0(4) ?
C9 C10 H10 . . 119.5 ?
N5 C10 H10 . . 119.5 ?
C13 C11 C12 . 2_666 122.1(3) ?
C13 C11 N1 . . 119.2(3) ?
C12 C11 N1 2_666 . 118.7(3) ?
C11 C12 C13 2_666 . 119.1(4) ?
C11 C12 H12 2_666 . 120.5 ?
C13 C12 H12 . . 120.5 ?
C11 C13 C12 . . 118.8(3) ?
C11 C13 H13 . . 120.6 ?
C12 C13 H13 . . 120.6 ?
C36 C31 C32 . . 117.6(4) ?
C36 C31 C3 . . 121.9(3) ?
C32 C31 C3 . . 120.5(4) ?
C33 C32 C31 . . 121.0(4) ?
C33 C32 H32 . . 119.5 ?
C31 C32 H32 . . 119.5 ?
C34 C33 C32 . . 120.8(4) ?
C34 C33 H33 . . 119.6 ?
C32 C33 H33 . . 119.6 ?
C33 C34 C35 . . 118.4(4) ?
C33 C34 H34 . . 120.8 ?
C35 C34 H34 . . 120.8 ?
C34 C35 C36 . . 120.6(5) ?
C34 C35 H35 . . 119.7 ?
C36 C35 H35 . . 119.7 ?
C31 C36 C35 . . 121.5(4) ?
C31 C36 H36 . . 119.2 ?
C35 C36 H36 . . 119.2 ?
C6A N1A C2A . . 124.3(3) ?
C6A N1A C11A . . 119.0(3) ?
C2A N1A C11A . . 116.7(3) ?
O2A C2A C3A . . 126.8(3) ?
O2A C2A N1A . . 116.3(3) ?
C3A C2A N1A . . 116.9(3) ?
C4A C3A C2A . . 122.0(3) ?
C4A C3A C31A . . 118.1(3) ?
C2A C3A C31A . . 119.9(3) ?
O4A C4A C3A . . 129.4(3) ?
O4A C4A N5A . . 115.3(3) ?
C3A C4A N5A . . 115.3(3) ?
C6A N5A C10A . . 119.6(3) ?
C6A N5A C4A . . 123.9(3) ?
C10A N5A C4A . . 116.4(3) ?
N5A C6A N1A . . 117.0(3) ?
N5A C6A C7A . . 119.4(3) ?
N1A C6A C7A . . 123.6(3) ?
C8A C7A C6A . . 120.3(3) ?
C8A C7A H7A . . 119.9 ?
C6A C7A H7A . . 119.9 ?
C7A C8A C9A . . 119.7(4) ?
C7A C8A H8A . . 120.1 ?
C9A C8A H8A . . 120.1 ?
C10A C9A C8A . . 119.1(4) ?
C10A C9A H9A . . 120.4 ?
C8A C9A H9A . . 120.4 ?
C9A C10A N5A . . 121.8(3) ?
C9A C10A H10A . . 119.1 ?
N5A C10A H10A . . 119.1 ?
C12A C11A C13A . 2_665 121.5(3) ?
C12A C11A N1A . . 118.9(3) ?
C13A C11A N1A 2_665 . 119.6(3) ?
C11A C12A C13A . . 119.5(3) ?
C11A C12A H12A . . 120.3 ?
C13A C12A H12A . . 120.3 ?
C11A C13A C12A 2_665 . 119.0(3) ?
C11A C13A H13A 2_665 . 120.5 ?
C12A C13A H13A . . 120.5 ?
C36A C31A C32A . . 114.9(4) ?
C36A C31A C3A . . 124.9(4) ?
C32A C31A C3A . . 120.1(3) ?
C33A C32A C31A . . 122.6(4) ?
C33A C32A H32A . . 118.7 ?
C31A C32A H32A . . 118.7 ?
C32A C33A C34A . . 118.6(4) ?
C32A C33A H33A . . 120.7 ?
C34A C33A H33A . . 120.7 ?
C35A C34A C33A . . 119.7(4) ?
C35A C34A H34A . . 120.1 ?
C33A C34A H34A . . 120.1 ?
C34A C35A C36A . . 122.3(5) ?
C34A C35A H35A . . 118.9 ?
C36A C35A H35A . . 118.9 ?
C35A C36A C31A . . 121.7(4) ?
C35A C36A H36A . . 119.1 ?
C31A C36A H36A . . 119.1 ?

loop_
_geom_bond_atom_site_label_1
_geom_bond_atom_site_label_2
_geom_bond_site_symmetry_2
_geom_bond_distance
_geom_bond_publ_flag
N1 C6 . 1.365(5) ?
N1 C2 . 1.424(5) ?
N1 C11 . 1.457(4) ?
C2 O2 . 1.232(4) ?
C2 C3 . 1.432(5) ?
C3 C4 . 1.399(5) ?
C3 C31 . 1.495(5) ?
C4 O4 . 1.232(4) ?
C4 N5 . 1.491(5) ?
N5 C6 . 1.372(5) ?
N5 C10 . 1.387(5) ?
C6 C7 . 1.410(6) ?
C7 C8 . 1.368(6) ?
C7 H7 . 0.9500 ?
C8 C9 . 1.393(7) ?
C8 H8 . 0.9500 ?
C9 C10 . 1.351(7) ?
C9 H9 . 0.9500 ?
C10 H10 . 0.9500 ?
C11 C13 . 1.380(5) ?
C11 C12 2_666 1.386(5) ?
C12 C11 2_666 1.386(5) ?
C12 C13 . 1.403(5) ?
C12 H12 . 0.9500 ?
C13 H13 . 0.9500 ?
C31 C36 . 1.395(6) ?
C31 C32 . 1.401(5) ?
C32 C33 . 1.400(6) ?
C32 H32 . 0.9500 ?
C33 C34 . 1.391(7) ?
C33 H33 . 0.9500 ?
C34 C35 . 1.395(7) ?
C34 H34 . 0.9500 ?
C35 C36 . 1.396(6) ?
C35 H35 . 0.9500 ?
C36 H36 . 0.9500 ?
N1A C6A . 1.373(5) ?
N1A C2A . 1.446(5) ?
N1A C11A . 1.467(4) ?
C2A O2A . 1.232(4) ?
C2A C3A . 1.426(5) ?
C3A C4A . 1.409(5) ?
C3A C31A . 1.491(5) ?
C4A O4A . 1.238(4) ?
C4A N5A . 1.499(5) ?
N5A C6A . 1.370(4) ?
N5A C10A . 1.393(5) ?
C6A C7A . 1.405(5) ?
C7A C8A . 1.373(5) ?
C7A H7A . 0.9500 ?
C8A C9A . 1.410(5) ?
C8A H8A . 0.9500 ?
C9A C10A . 1.347(6) ?
C9A H9A . 0.9500 ?
C10A H10A . 0.9500 ?
C11A C12A . 1.386(5) ?
C11A C13A 2_665 1.387(5) ?
C12A C13A . 1.403(5) ?
C12A H12A . 0.9500 ?
C13A C11A 2_665 1.387(5) ?
C13A H13A . 0.9500 ?
C31A C36A . 1.404(6) ?
C31A C32A . 1.438(6) ?
C32A C33A . 1.400(6) ?
C32A H32A . 0.9500 ?
C33A C34A . 1.412(7) ?
C33A H33A . 0.9500 ?
C34A C35A . 1.339(7) ?
C34A H34A . 0.9500 ?
C35A C36A . 1.398(7) ?
C35A H35A . 0.9500 ?
C36A H36A . 0.9500 ?

loop_
_geom_torsion_atom_site_label_1
_geom_torsion_atom_site_label_2
_geom_torsion_atom_site_label_3
_geom_torsion_atom_site_label_4
_geom_torsion_site_symmetry_1
_geom_torsion_site_symmetry_2
_geom_torsion_site_symmetry_3
_geom_torsion_site_symmetry_4
_geom_torsion
_geom_torsion_publ_flag
C6 N1 C2 O2 . . . . -175.3(3) ?
C11 N1 C2 O2 . . . . 3.0(5) ?
C6 N1 C2 C3 . . . . 6.5(5) ?
C11 N1 C2 C3 . . . . -175.2(3) ?
O2 C2 C3 C4 . . . . 179.8(4) ?
N1 C2 C3 C4 . . . . -2.3(5) ?
O2 C2 C3 C31 . . . . 4.4(6) ?
N1 C2 C3 C31 . . . . -177.6(3) ?
C2 C3 C4 O4 . . . . -177.7(4) ?
C31 C3 C4 O4 . . . . -2.3(6) ?
C2 C3 C4 N5 . . . . -0.7(5) ?
C31 C3 C4 N5 . . . . 174.7(3) ?
O4 C4 N5 C6 . . . . 177.4(4) ?
C3 C4 N5 C6 . . . . -0.1(5) ?
O4 C4 N5 C10 . . . . 1.0(5) ?
C3 C4 N5 C10 . . . . -176.5(4) ?
C2 N1 C6 N5 . . . . -7.3(5) ?
C11 N1 C6 N5 . . . . 174.4(3) ?
C2 N1 C6 C7 . . . . 170.6(4) ?
C11 N1 C6 C7 . . . . -7.7(6) ?
C10 N5 C6 N1 . . . . -179.8(4) ?
C4 N5 C6 N1 . . . . 3.9(5) ?
C10 N5 C6 C7 . . . . 2.2(6) ?
C4 N5 C6 C7 . . . . -174.1(4) ?
N1 C6 C7 C8 . . . . -179.2(4) ?
N5 C6 C7 C8 . . . . -1.3(7) ?
C6 C7 C8 C9 . . . . -0.4(8) ?
C7 C8 C9 C10 . . . . 1.1(9) ?
C8 C9 C10 N5 . . . . -0.2(8) ?
C6 N5 C10 C9 . . . . -1.5(7) ?
C4 N5 C10 C9 . . . . 175.0(4) ?
C6 N1 C11 C13 . . . . 93.3(4) ?
C2 N1 C11 C13 . . . . -85.1(4) ?
C6 N1 C11 C12 . . . 2_666 -86.7(4) ?
C2 N1 C11 C12 . . . 2_666 94.9(4) ?
C12 C11 C13 C12 2_666 . . . 0.1(7) ?
N1 C11 C13 C12 . . . . -179.9(4) ?
C11 C12 C13 C11 2_666 . . . -0.1(7) ?
C4 C3 C31 C36 . . . . -134.5(4) ?
C2 C3 C31 C36 . . . . 41.0(5) ?
C4 C3 C31 C32 . . . . 43.4(5) ?
C2 C3 C31 C32 . . . . -141.1(4) ?
C36 C31 C32 C33 . . . . 0.3(6) ?
C3 C31 C32 C33 . . . . -177.7(4) ?
C31 C32 C33 C34 . . . . 2.0(6) ?
C32 C33 C34 C35 . . . . -2.4(7) ?
C33 C34 C35 C36 . . . . 0.5(8) ?
C32 C31 C36 C35 . . . . -2.2(6) ?
C3 C31 C36 C35 . . . . 175.8(4) ?
C34 C35 C36 C31 . . . . 1.9(8) ?
C6A N1A C2A O2A . . . . -179.5(3) ?
C11A N1A C2A O2A . . . . 2.5(4) ?
C6A N1A C2A C3A . . . . 1.9(5) ?
C11A N1A C2A C3A . . . . -176.1(3) ?
O2A C2A C3A C4A . . . . 173.9(4) ?
N1A C2A C3A C4A . . . . -7.6(5) ?
O2A C2A C3A C31A . . . . -6.8(6) ?
N1A C2A C3A C31A . . . . 171.6(3) ?
C2A C3A C4A O4A . . . . -174.4(4) ?
C31A C3A C4A O4A . . . . 6.4(6) ?
C2A C3A C4A N5A . . . . 6.0(5) ?
C31A C3A C4A N5A . . . . -173.3(3) ?
O4A C4A N5A C6A . . . . -178.3(4) ?
C3A C4A N5A C6A . . . . 1.4(5) ?
O4A C4A N5A C10A . . . . -1.7(5) ?
C3A C4A N5A C10A . . . . 177.9(3) ?
C10A N5A C6A N1A . . . . 176.9(3) ?
C4A N5A C6A N1A . . . . -6.7(5) ?
C10A N5A C6A C7A . . . . -2.6(5) ?
C4A N5A C6A C7A . . . . 173.8(3) ?
C2A N1A C6A N5A . . . . 5.0(5) ?
C11A N1A C6A N5A . . . . -177.0(3) ?
C2A N1A C6A C7A . . . . -175.5(3) ?
C11A N1A C6A C7A . . . . 2.4(5) ?
N5A C6A C7A C8A . . . . -0.2(5) ?
N1A C6A C7A C8A . . . . -179.7(3) ?
C6A C7A C8A C9A . . . . 1.9(5) ?
C7A C8A C9A C10A . . . . -0.8(6) ?
C8A C9A C10A N5A . . . . -2.1(6) ?
C6A N5A C10A C9A . . . . 3.8(6) ?
C4A N5A C10A C9A . . . . -172.8(4) ?
C6A N1A C11A C12A . . . . 103.1(4) ?
C2A N1A C11A C12A . . . . -78.8(4) ?
C6A N1A C11A C13A . . . 2_665 -79.1(4) ?
C2A N1A C11A C13A . . . 2_665 99.0(4) ?
C13A C11A C12A C13A 2_665 . . . -0.3(6) ?
N1A C11A C12A C13A . . . . 177.5(3) ?
C11A C12A C13A C11A . . . 2_665 0.3(6) ?
C4A C3A C31A C36A . . . . -149.8(4) ?
C2A C3A C31A C36A . . . . 30.9(6) ?
C4A C3A C31A C32A . . . . 34.4(5) ?
C2A C3A C31A C32A . . . . -144.9(4) ?
C36A C31A C32A C33A . . . . 1.1(6) ?
C3A C31A C32A C33A . . . . 177.3(4) ?
C31A C32A C33A C34A . . . . 0.7(7) ?
C32A C33A C34A C35A . . . . -1.8(8) ?
C33A C34A C35A C36A . . . . 1.2(8) ?
C34A C35A C36A C31A . . . . 0.7(8) ?
C32A C31A C36A C35A . . . . -1.8(6) ?
C3A C31A C36A C35A . . . . -177.7(4) ?
